data_1517966
loop_
_publ_author_name
'Hwang, Seung Jun'
'Powers, David C.'
'Maher, Andrew G.'
'Nocera, Daniel G.'

_publ_section_title
;
 Tandem redox mediator/Ni(ii) trihalide complex photocycle for hydrogen
 evolution from HCl
;
_journal_issue 2
_journal_name_full 'Chem. Sci.'
_journal_page_first 917
_journal_paper_doi 10.1039/C4SC02357A
_journal_volume 6
_journal_year 2015
_chemical_formula_sum 'C19 H15 Cl F3 O3 P S'
_chemical_formula_weight 446.79
_chemical_melting_point ?
_chemical_name_common ClPPh3OTf
_chemical_name_systematic
; 
 ? 
;
_space_group_IT_number 14
_symmetry_cell_setting monoclinic
_symmetry_space_group_name_Hall '-P 2yn'
_symmetry_space_group_name_H-M 'P 1 21/n 1'
_atom_sites_solution_hydrogens geom
_atom_sites_solution_primary direct
_atom_sites_solution_secondary difmap
_audit_creation_method SHELXL-97
_cell_angle_alpha 90.00
_cell_angle_beta 93.04(3)
_cell_angle_gamma 90.00
_cell_formula_units_Z 4
_cell_length_a 11.255(2)
_cell_length_b 9.1501(18)
_cell_length_c 18.658(4)
_cell_measurement_reflns_used 9118
_cell_measurement_temperature 100(2)
_cell_measurement_theta_max 25.036
_cell_measurement_theta_min 2.1655
_cell_volume 1918.8(7)
_computing_cell_refinement 'SAINT 7.46A (Bruker-AXS, 2009)'
_computing_data_collection 'APEX2 v2009.3.0 (Bruker-AXS, 2009)'
_computing_data_reduction 'SAINT 7.46A (Bruker-AXS, 2009)'
_computing_molecular_graphics 'Bruker SHELXTL'
_computing_publication_material 'Bruker SHELXTL'
_computing_structure_refinement 'SHELXL-97 (Sheldrick, 2008)'
_computing_structure_solution 'SHELXS-97 (Sheldrick, 2008)'
_diffrn_ambient_temperature 100(2)
_diffrn_detector_area_resol_mean 8.3
_diffrn_measured_fraction_theta_full 0.997
_diffrn_measured_fraction_theta_max 0.997
_diffrn_measurement_device_type 'Bruker APEX-II CCD'
_diffrn_measurement_method '\f and \w scans'
_diffrn_radiation_monochromator graphite
_diffrn_radiation_source 'fine-focus sealed tube'
_diffrn_radiation_type MoK\a
_diffrn_radiation_wavelength 0.71073
_diffrn_reflns_av_R_equivalents 0.0362
_diffrn_reflns_av_sigmaI/netI 0.0268
_diffrn_reflns_limit_h_max 13
_diffrn_reflns_limit_h_min -13
_diffrn_reflns_limit_k_max 10
_diffrn_reflns_limit_k_min -10
_diffrn_reflns_limit_l_max 22
_diffrn_reflns_limit_l_min -22
_diffrn_reflns_number 18058
_diffrn_reflns_theta_full 25.04
_diffrn_reflns_theta_max 25.04
_diffrn_reflns_theta_min 2.07
_exptl_absorpt_coefficient_mu 0.438
_exptl_absorpt_correction_T_max 0.9642
_exptl_absorpt_correction_T_min 0.9417
_exptl_absorpt_correction_type multi-scan
_exptl_absorpt_process_details 'SADABS (Sheldrick, 2008)'
_exptl_crystal_colour colorless
_exptl_crystal_density_diffrn 1.547
_exptl_crystal_density_meas ?
_exptl_crystal_density_method 'not measured'
_exptl_crystal_description plate
_exptl_crystal_F_000 912
_exptl_crystal_size_max 0.14
_exptl_crystal_size_mid 0.09
_exptl_crystal_size_min 0.08
_refine_diff_density_max 0.341
_refine_diff_density_min -0.283
_refine_diff_density_rms 0.049
_refine_ls_extinction_method none
_refine_ls_goodness_of_fit_ref 1.031
_refine_ls_hydrogen_treatment mixed
_refine_ls_matrix_type full
_refine_ls_number_parameters 308
_refine_ls_number_reflns 3392
_refine_ls_number_restraints 0
_refine_ls_restrained_S_all 1.031
_refine_ls_R_factor_all 0.0425
_refine_ls_R_factor_gt 0.0323
_refine_ls_shift/su_max 0.001
_refine_ls_shift/su_mean 0.000
_refine_ls_structure_factor_coef Fsqd
_refine_ls_weighting_details 'calc w=1/[\s^2^(Fo^2^)+(0.0280P)^2^+1.6150P] where P=(Fo^2^+2Fc^2^)/3'
_refine_ls_weighting_scheme calc
_refine_ls_wR_factor_gt 0.0697
_refine_ls_wR_factor_ref 0.0737
_reflns_number_gt 2859
_reflns_number_total 3392
_reflns_threshold_expression >2sigma(I)
_cod_data_source_file c4sc02357a2.cif
_cod_data_source_block sj
_cod_depositor_comments
;
The following automatic conversions were performed:

'_chemical_melting_point' value 'not measured' was changed to '?' -
the value is undefined or not given.

'_symmetry_cell_setting' value
'Monoclinic' changed to 'monoclinic' according to
/usr/data/users/saulius/crontab/automatic-downloads/rss-feeds/RSC/lib/dictionaries/cif_core.dic
dictionary named 'cif_core.dic' version 2.4.2 from 2011-04-26.

Automatic conversion script
Id: cif_fix_values 2827 2014-09-09 07:05:25Z andrius 

The following automatic conversions were performed:

'_exptl_crystal_density_meas' value 'not measured' was changed to '?'
- the value is perceived as not measured.

Automatic conversion script
Id: cif_fix_values 3008 2015-01-20 13:52:24Z robertas 

 Adding full bibliography for 1517964--1517967.cif.
;
_cod_original_cell_volume 1918.7(7)
_cod_original_sg_symbol_H-M P2(1)/n
_cod_database_code 1517966

loop_
_symmetry_equiv_pos_as_xyz
'x, y, z'
'-x+1/2, y+1/2, -z+1/2'
'-x, -y, -z'
'x-1/2, -y-1/2, z-1/2'

loop_
_atom_site_label
_atom_site_type_symbol
_atom_site_fract_x
_atom_site_fract_y
_atom_site_fract_z
_atom_site_U_iso_or_equiv
_atom_site_adp_type
_atom_site_occupancy
_atom_site_symmetry_multiplicity
_atom_site_calc_flag
_atom_site_refinement_flags
_atom_site_disorder_assembly
_atom_site_disorder_group
F1A F 0.271(2) 0.0662(17) 0.1453(12) 0.036(3) Uani 0.679(2) 1 d P A 1
F2A F 0.3239(7) 0.0676(18) 0.0359(9) 0.0308(13) Uani 0.679(2) 1 d P A 1
F3A F 0.15785(16) 0.1655(2) 0.05803(11) 0.0398(6) Uani 0.679(2) 1 d P A 1
C41A C 0.2713(4) 0.1503(4) 0.0843(2) 0.0250(9) Uani 0.679(2) 1 d P A 1
S1A S 0.34008(12) 0.32752(10) 0.09975(5) 0.0185(2) Uani 0.679(2) 1 d P A 1
O1A O 0.2657(9) 0.3954(14) 0.1503(6) 0.0280(16) Uani 0.679(2) 1 d P A 1
O2A O 0.3327(5) 0.3908(7) 0.0278(3) 0.0260(9) Uani 0.679(2) 1 d P A 1
O3A O 0.45726(18) 0.2889(3) 0.12787(12) 0.0301(5) Uani 0.679(2) 1 d P A 1
F1B F 0.253(5) 0.064(4) 0.138(3) 0.037(7) Uani 0.321(2) 1 d P A 2
F2B F 0.3482(19) 0.070(4) 0.039(2) 0.0308(13) Uani 0.321(2) 1 d P A 2
F3B F 0.4420(3) 0.1257(5) 0.1319(2) 0.0387(12) Uani 0.321(2) 1 d P A 2
C41B C 0.3340(8) 0.1302(9) 0.1001(5) 0.0256(18) Uani 0.321(2) 1 d P A 2
S1B S 0.2782(3) 0.3171(2) 0.08889(11) 0.0220(5) Uani 0.321(2) 1 d P A 2
O1B O 0.291(2) 0.374(3) 0.1617(14) 0.026(3) Uani 0.321(2) 1 d P A 2
O2B O 0.3621(12) 0.3796(18) 0.0419(8) 0.0260(9) Uani 0.321(2) 1 d P A 2
O3B O 0.1589(4) 0.2966(6) 0.0621(3) 0.0301(5) Uani 0.321(2) 1 d P A 2
C11 C 0.93178(17) 1.0989(2) 0.25583(11) 0.0162(4) Uani 1 1 d . . .
C12 C 1.02145(17) 1.1897(2) 0.23177(11) 0.0194(4) Uani 1 1 d . . .
H12 H 1.0350 1.1961 0.1820 0.023 Uiso 1 1 calc R . .
C13 C 1.09015(18) 1.2698(2) 0.28126(11) 0.0223(5) Uani 1 1 d . . .
H13 H 1.1517 1.3311 0.2656 0.027 Uiso 1 1 calc R . .
C14 C 1.06943(18) 1.2610(2) 0.35354(12) 0.0244(5) Uani 1 1 d . . .
H14 H 1.1159 1.3180 0.3871 0.029 Uiso 1 1 calc R . .
C15 C 0.98165(19) 1.1699(2) 0.37755(12) 0.0237(5) Uani 1 1 d . . .
H15 H 0.9688 1.1637 0.4274 0.028 Uiso 1 1 calc R . .
C16 C 0.91270(18) 1.0879(2) 0.32882(11) 0.0194(4) Uani 1 1 d . . .
H16 H 0.8528 1.0246 0.3450 0.023 Uiso 1 1 calc R . .
C21 C 0.81241(17) 1.1054(2) 0.11216(10) 0.0168(4) Uani 1 1 d . . .
C22 C 0.89505(19) 1.1047(2) 0.05958(11) 0.0235(5) Uani 1 1 d . . .
H22 H 0.9617 1.0409 0.0635 0.028 Uiso 1 1 calc R . .
C23 C 0.8795(2) 1.1977(2) 0.00132(12) 0.0261(5) Uani 1 1 d . . .
H23 H 0.9365 1.1991 -0.0345 0.031 Uiso 1 1 calc R . .
C24 C 0.78164(18) 1.2886(2) -0.00505(11) 0.0211(5) Uani 1 1 d . . .
H24 H 0.7719 1.3527 -0.0450 0.025 Uiso 1 1 calc R . .
C25 C 0.69758(18) 1.2867(2) 0.04650(11) 0.0226(5) Uani 1 1 d . . .
H25 H 0.6295 1.3479 0.0413 0.027 Uiso 1 1 calc R . .
C26 C 0.71267(17) 1.1959(2) 0.10561(11) 0.0208(5) Uani 1 1 d . . .
H26 H 0.6556 1.1952 0.1414 0.025 Uiso 1 1 calc R . .
C31 C 0.91020(17) 0.8295(2) 0.16827(11) 0.0169(4) Uani 1 1 d . . .
C32 C 0.85264(18) 0.7427(2) 0.11516(11) 0.0201(4) Uani 1 1 d . . .
H32 H 0.7802 0.7743 0.0917 0.024 Uiso 1 1 calc R . .
C33 C 0.90240(19) 0.6106(2) 0.09734(12) 0.0236(5) Uani 1 1 d . . .
H33 H 0.8637 0.5504 0.0618 0.028 Uiso 1 1 calc R . .
C34 C 1.00860(19) 0.5658(2) 0.13122(12) 0.0254(5) Uani 1 1 d . . .
H34 H 1.0426 0.4751 0.1185 0.030 Uiso 1 1 calc R . .
C35 C 1.06565(19) 0.6516(2) 0.18336(12) 0.0245(5) Uani 1 1 d . . .
H35 H 1.1385 0.6195 0.2061 0.029 Uiso 1 1 calc R . .
C36 C 1.01710(18) 0.7845(2) 0.20268(11) 0.0206(4) Uani 1 1 d . . .
H36 H 1.0559 0.8437 0.2386 0.025 Uiso 1 1 calc R . .
P1 P 0.84357(4) 0.99832(5) 0.19080(3) 0.01562(13) Uani 1 1 d . . .
Cl1 Cl 0.68872(4) 0.95565(5) 0.23320(3) 0.02216(13) Uani 1 1 d . . .

loop_
_atom_site_aniso_label
_atom_site_aniso_U_11
_atom_site_aniso_U_22
_atom_site_aniso_U_33
_atom_site_aniso_U_23
_atom_site_aniso_U_13
_atom_site_aniso_U_12
F1A 0.045(8) 0.024(3) 0.039(4) 0.009(2) 0.004(4) 0.001(3)
F2A 0.034(4) 0.0227(9) 0.0355(17) -0.0108(10) 0.002(3) -0.001(3)
F3A 0.0249(10) 0.0460(14) 0.0475(13) -0.0005(10) -0.0075(9) -0.0092(9)
C41A 0.027(2) 0.024(2) 0.024(2) 0.0004(16) 0.0039(17) 0.0018(18)
S1A 0.0227(6) 0.0136(4) 0.0193(5) -0.0010(3) 0.0037(4) 0.0018(4)
O1A 0.032(4) 0.024(3) 0.030(4) -0.004(3) 0.011(3) 0.010(2)
O2A 0.037(3) 0.0226(14) 0.018(3) 0.0079(16) -0.0028(16) 0.0022(19)
O3A 0.0215(10) 0.0334(12) 0.0348(13) -0.0052(10) -0.0043(9) 0.0057(9)
F1B 0.033(9) 0.041(8) 0.039(10) 0.024(7) 0.007(9) -0.002(4)
F2B 0.034(4) 0.0227(9) 0.0355(17) -0.0108(10) 0.002(3) -0.001(3)
F3B 0.024(2) 0.041(3) 0.049(3) -0.002(2) -0.0113(19) 0.0151(19)
C41B 0.021(4) 0.018(4) 0.039(5) -0.001(4) 0.003(4) -0.001(4)
S1B 0.0268(13) 0.0180(10) 0.0214(11) 0.0000(7) 0.0022(10) 0.0012(10)
O1B 0.033(8) 0.022(7) 0.023(6) 0.000(4) -0.005(5) 0.006(5)
O2B 0.037(3) 0.0226(14) 0.018(3) 0.0079(16) -0.0028(16) 0.0022(19)
O3B 0.0215(10) 0.0334(12) 0.0348(13) -0.0052(10) -0.0043(9) 0.0057(9)
C11 0.0195(10) 0.0104(10) 0.0185(11) -0.0006(8) -0.0002(8) 0.0034(8)
C12 0.0224(10) 0.0184(11) 0.0178(11) 0.0007(8) 0.0034(8) 0.0017(8)
C13 0.0226(10) 0.0175(11) 0.0267(12) 0.0015(9) 0.0000(9) -0.0008(8)
C14 0.0267(11) 0.0219(11) 0.0235(12) -0.0020(9) -0.0077(9) -0.0005(9)
C15 0.0301(11) 0.0237(11) 0.0170(11) 0.0016(9) -0.0022(9) 0.0029(9)
C16 0.0231(10) 0.0142(10) 0.0208(11) 0.0037(8) 0.0010(8) 0.0031(8)
C21 0.0210(10) 0.0136(10) 0.0158(10) -0.0009(8) -0.0002(8) -0.0009(8)
C22 0.0253(11) 0.0236(11) 0.0217(12) 0.0031(9) 0.0034(9) 0.0070(9)
C23 0.0332(12) 0.0247(12) 0.0207(12) 0.0031(9) 0.0053(9) 0.0027(10)
C24 0.0321(11) 0.0121(10) 0.0186(11) 0.0013(8) -0.0045(9) -0.0029(9)
C25 0.0254(11) 0.0168(11) 0.0247(12) -0.0014(9) -0.0064(9) 0.0037(9)
C26 0.0203(10) 0.0184(11) 0.0236(12) -0.0034(9) -0.0002(8) 0.0001(8)
C31 0.0230(10) 0.0109(10) 0.0172(11) 0.0006(8) 0.0045(8) 0.0005(8)
C32 0.0217(10) 0.0191(11) 0.0197(11) 0.0006(9) 0.0027(8) -0.0017(8)
C33 0.0322(12) 0.0163(11) 0.0228(12) -0.0034(9) 0.0063(9) -0.0053(9)
C34 0.0341(12) 0.0114(10) 0.0315(13) 0.0018(9) 0.0108(10) 0.0024(9)
C35 0.0266(11) 0.0192(11) 0.0277(12) 0.0058(9) 0.0030(9) 0.0061(9)
C36 0.0250(11) 0.0184(11) 0.0182(11) 0.0011(9) -0.0010(8) 0.0012(9)
P1 0.0185(2) 0.0128(3) 0.0157(3) -0.0002(2) 0.0023(2) 0.0006(2)
Cl1 0.0213(2) 0.0214(3) 0.0242(3) -0.0009(2) 0.0060(2) -0.0031(2)

loop_
_atom_type_symbol
_atom_type_description
_atom_type_scat_dispersion_real
_atom_type_scat_dispersion_imag
_atom_type_scat_source
C C 0.0033 0.0016 'International Tables Vol C Tables 4.2.6.8 and 6.1.1.4'
H H 0.0000 0.0000 'International Tables Vol C Tables 4.2.6.8 and 6.1.1.4'
O O 0.0106 0.0060 'International Tables Vol C Tables 4.2.6.8 and 6.1.1.4'
F F 0.0171 0.0103 'International Tables Vol C Tables 4.2.6.8 and 6.1.1.4'
P P 0.1023 0.0942 'International Tables Vol C Tables 4.2.6.8 and 6.1.1.4'
S S 0.1246 0.1234 'International Tables Vol C Tables 4.2.6.8 and 6.1.1.4'
Cl Cl 0.1484 0.1585 'International Tables Vol C Tables 4.2.6.8 and 6.1.1.4'

loop_
_geom_angle_atom_site_label_1
_geom_angle_atom_site_label_2
_geom_angle_atom_site_label_3
_geom_angle
F2A C41A F3A 104.9(5)
F2A C41A F1A 105.2(10)
F3A C41A F1A 108.4(11)
F2A C41A S1A 114.3(6)
F3A C41A S1A 110.7(3)
F1A C41A S1A 112.9(10)
O1A S1A O3A 115.0(4)
O1A S1A O2A 115.2(4)
O3A S1A O2A 116.1(3)
O1A S1A C41A 103.4(6)
O3A S1A C41A 102.37(18)
O2A S1A C41A 101.9(3)
F2B C41B F3B 103.2(12)
F2B C41B F1B 113(2)
F3B C41B F1B 113(3)
F2B C41B S1B 111.0(18)
F3B C41B S1B 112.4(5)
F1B C41B S1B 104.4(17)
O3B S1B O2B 118.5(5)
O3B S1B O1B 115.1(10)
O2B S1B O1B 112.9(13)
O3B S1B C41B 103.2(4)
O2B S1B C41B 102.0(7)
O1B S1B C41B 102.0(8)
C16 C11 C12 120.50(18)
C16 C11 P1 121.25(15)
C12 C11 P1 118.25(15)
C13 C12 C11 119.21(19)
C13 C12 H12 120.4
C11 C12 H12 120.4
C12 C13 C14 120.2(2)
C12 C13 H13 119.9
C14 C13 H13 119.9
C13 C14 C15 120.7(2)
C13 C14 H14 119.6
C15 C14 H14 119.6
C16 C15 C14 119.9(2)
C16 C15 H15 120.1
C14 C15 H15 120.1
C15 C16 C11 119.50(19)
C15 C16 H16 120.2
C11 C16 H16 120.2
C22 C21 C26 120.50(19)
C22 C21 P1 117.98(15)
C26 C21 P1 121.35(16)
C23 C22 C21 119.38(19)
C23 C22 H22 120.3
C21 C22 H22 120.3
C24 C23 C22 120.3(2)
C24 C23 H23 119.8
C22 C23 H23 119.8
C23 C24 C25 120.30(19)
C23 C24 H24 119.8
C25 C24 H24 119.8
C26 C25 C24 120.10(19)
C26 C25 H25 120.0
C24 C25 H25 120.0
C25 C26 C21 119.36(19)
C25 C26 H26 120.3
C21 C26 H26 120.3
C36 C31 C32 120.83(18)
C36 C31 P1 120.81(15)
C32 C31 P1 118.36(15)
C33 C32 C31 119.25(19)
C33 C32 H32 120.4
C31 C32 H32 120.4
C32 C33 C34 120.1(2)
C32 C33 H33 120.0
C34 C33 H33 120.0
C35 C34 C33 120.7(2)
C35 C34 H34 119.6
C33 C34 H34 119.6
C34 C35 C36 120.4(2)
C34 C35 H35 119.8
C36 C35 H35 119.8
C35 C36 C31 118.73(19)
C35 C36 H36 120.6
C31 C36 H36 120.6
C31 P1 C11 112.52(9)
C31 P1 C21 110.48(9)
C11 P1 C21 110.75(9)
C31 P1 Cl1 108.24(7)
C11 P1 Cl1 107.37(7)
C21 P1 Cl1 107.26(7)

loop_
_geom_bond_atom_site_label_1
_geom_bond_atom_site_label_2
_geom_bond_distance
F1A C41A 1.37(2)
F2A C41A 1.340(16)
F3A C41A 1.350(5)
C41A S1A 1.813(4)
S1A O1A 1.435(13)
S1A O3A 1.437(2)
S1A O2A 1.461(5)
F1B C41B 1.33(4)
F2B C41B 1.28(4)
F3B C41B 1.324(10)
C41B S1B 1.830(9)
S1B O3B 1.420(6)
S1B O2B 1.441(17)
S1B O1B 1.45(3)
C11 C16 1.394(3)
C11 C12 1.399(3)
C11 P1 1.782(2)
C12 C13 1.383(3)
C12 H12 0.9500
C13 C14 1.383(3)
C13 H13 0.9500
C14 C15 1.385(3)
C14 H14 0.9500
C15 C16 1.385(3)
C15 H15 0.9500
C16 H16 0.9500
C21 C22 1.387(3)
C21 C26 1.395(3)
C21 P1 1.784(2)
C22 C23 1.385(3)
C22 H22 0.9500
C23 C24 1.380(3)
C23 H23 0.9500
C24 C25 1.384(3)
C24 H24 0.9500
C25 C26 1.384(3)
C25 H25 0.9500
C26 H26 0.9500
C31 C36 1.396(3)
C31 C32 1.402(3)
C31 P1 1.777(2)
C32 C33 1.380(3)
C32 H32 0.9500
C33 C34 1.384(3)
C33 H33 0.9500
C34 C35 1.382(3)
C34 H34 0.9500
C35 C36 1.389(3)
C35 H35 0.9500
C36 H36 0.9500
P1 Cl1 1.9905(8)
